data_7058521
loop_
_publ_author_name
'Chou, Chang-Chuan'
'Lai, Yu-Ting'
'Yang, Chia-Chi'
'Kuo, Ting-Sen'

_publ_section_title
;
 Rapid access to sulfate-encapsulated symmetrical and asymmetrical
 capsules based on silver--pyrazole complex cations
;
_journal_issue 27
_journal_name_full 'New Journal of Chemistry'
_journal_page_first 10680
_journal_paper_doi 10.1039/C9NJ02105A
_journal_volume 43
_journal_year 2019
_chemical_formula_moiety 'C96 H112 Ag4 N16 O8 S2'
_chemical_formula_sum 'C96 H112 Ag4 N16 O8 S2'
_chemical_formula_weight 2113.62
_space_group_IT_number 2
_space_group_name_Hall '-P 1'
_space_group_name_H-M_alt 'P -1'
_symmetry_cell_setting triclinic
_symmetry_space_group_name_Hall '-P 1'
_symmetry_space_group_name_H-M 'P -1'
_atom_sites_solution_hydrogens geom
_atom_sites_solution_primary direct
_atom_sites_solution_secondary difmap
_audit_creation_method SHELXL-97
_audit_update_record
;
2019-04-01 deposited with the CCDC.    2019-06-11 downloaded from the CCDC.
;
_cell_angle_alpha 65.553(12)
_cell_angle_beta 86.379(10)
_cell_angle_gamma 80.780(11)
_cell_formula_units_Z 1
_cell_length_a 9.384(3)
_cell_length_b 15.712(6)
_cell_length_c 17.847(7)
_cell_measurement_reflns_used 9966
_cell_measurement_temperature 200(2)
_cell_measurement_theta_max 24.075
_cell_measurement_theta_min 2.323
_cell_volume 2364.5(15)
_computing_molecular_graphics 'Ortep-3 for Windows (Farrugia, 1997)'
_computing_publication_material 'WinGX publication routines (Farrugia, 2005)'
_computing_structure_refinement 'SHELXL-2014/7 (Sheldrick, 2014)'
_computing_structure_solution 'SHELXL-2014/7 (Sheldrick, 2014)'
_diffrn_ambient_temperature 200(2)
_diffrn_measured_fraction_theta_full 0.995
_diffrn_measured_fraction_theta_max 0.995
_diffrn_measurement_device_type 'D8 Venture'
_diffrn_radiation_monochromator graphite
_diffrn_radiation_source 'fine-focus sealed tube'
_diffrn_radiation_type MoK\a
_diffrn_radiation_wavelength 0.71073
_diffrn_reflns_av_R_equivalents 0.0760
_diffrn_reflns_av_sigmaI/netI 0.0537
_diffrn_reflns_limit_h_max 11
_diffrn_reflns_limit_h_min -11
_diffrn_reflns_limit_k_max 18
_diffrn_reflns_limit_k_min -18
_diffrn_reflns_limit_l_max 21
_diffrn_reflns_limit_l_min -21
_diffrn_reflns_number 50510
_diffrn_reflns_theta_full 25.19
_diffrn_reflns_theta_max 25.19
_diffrn_reflns_theta_min 2.20
_exptl_absorpt_coefficient_mu 0.924
_exptl_absorpt_correction_T_max 0.9908
_exptl_absorpt_correction_T_min 0.6070
_exptl_absorpt_correction_type multi-scan
_exptl_absorpt_process_details SADABS
_exptl_crystal_colour colorless
_exptl_crystal_density_diffrn 1.484
_exptl_crystal_density_method 'not measured'
_exptl_crystal_description prism
_exptl_crystal_F_000 1084
_exptl_crystal_size_max 0.60
_exptl_crystal_size_mid 0.05
_exptl_crystal_size_min 0.01
_refine_diff_density_max 0.770
_refine_diff_density_min -1.026
_refine_diff_density_rms 0.082
_refine_ls_extinction_method none
_refine_ls_goodness_of_fit_ref 1.057
_refine_ls_hydrogen_treatment constr
_refine_ls_matrix_type full
_refine_ls_number_parameters 576
_refine_ls_number_reflns 8462
_refine_ls_number_restraints 0
_refine_ls_restrained_S_all 1.057
_refine_ls_R_factor_all 0.0798
_refine_ls_R_factor_gt 0.0398
_refine_ls_shift/su_max 0.102
_refine_ls_shift/su_mean 0.001
_refine_ls_structure_factor_coef Fsqd
_refine_ls_weighting_details 'calc w=1/[\s^2^(Fo^2^)+(0.0351P)^2^+2.3802P] where P=(Fo^2^+2Fc^2^)/3'
_refine_ls_weighting_scheme calc
_refine_ls_wR_factor_gt 0.0821
_refine_ls_wR_factor_ref 0.1032
_reflns_number_gt 5757
_reflns_number_total 8462
_reflns_threshold_expression >2sigma(I)
_cod_data_source_file c9nj02105a2.cif
_cod_data_source_block d19984
_cod_depositor_comments 'Adding full bibliography for 7058521--7058524.cif.'
_cod_original_cell_volume 2364.4(15)
_cod_database_code 7058521

loop_
_symmetry_equiv_pos_as_xyz
'x, y, z'
'-x, -y, -z'

loop_
_atom_site_label
_atom_site_type_symbol
_atom_site_fract_x
_atom_site_fract_y
_atom_site_fract_z
_atom_site_U_iso_or_equiv
_atom_site_adp_type
_atom_site_occupancy
_atom_site_symmetry_multiplicity
_atom_site_calc_flag
_atom_site_refinement_flags
C1 C 0.0292(4) 0.6007(3) 0.3833(3) 0.0365(10) Uani 1 1 d .
C2 C 0.0444(5) 0.6725(3) 0.4152(3) 0.0466(11) Uani 1 1 d .
H2A H 0.1018 0.7190 0.3766 0.070 Uiso 1 1 calc R
H2B H 0.0929 0.6413 0.4689 0.070 Uiso 1 1 calc R
H2C H -0.0514 0.7046 0.4212 0.070 Uiso 1 1 calc R
C3 C -0.0608(4) 0.6076(3) 0.3209(3) 0.0367(10) Uani 1 1 d .
C4 C -0.1614(4) 0.6946(3) 0.2684(3) 0.0448(11) Uani 1 1 d .
H4A H -0.2160 0.7225 0.3041 0.054 Uiso 1 1 calc R
H4B H -0.2318 0.6762 0.2409 0.054 Uiso 1 1 calc R
C5 C -0.0816(4) 0.7681(3) 0.2038(3) 0.0397(11) Uani 1 1 d .
C6 C -0.0865(5) 0.8560(3) 0.2037(3) 0.0500(12) Uani 1 1 d .
H6 H -0.1420 0.8713 0.2440 0.060 Uiso 1 1 calc R
C7 C -0.0111(5) 0.9227(4) 0.1452(3) 0.0592(14) Uani 1 1 d .
H7 H -0.0159 0.9835 0.1453 0.071 Uiso 1 1 calc R
C8 C 0.0705(5) 0.9010(4) 0.0872(3) 0.0605(14) Uani 1 1 d .
H8 H 0.1229 0.9464 0.0476 0.073 Uiso 1 1 calc R
C9 C 0.0761(5) 0.8138(4) 0.0866(3) 0.0594(14) Uani 1 1 d .
H9 H 0.1320 0.7985 0.0465 0.071 Uiso 1 1 calc R
C10 C 0.0002(5) 0.7482(3) 0.1447(3) 0.0495(12) Uani 1 1 d .
H10 H 0.0044 0.6878 0.1438 0.059 Uiso 1 1 calc R
C11 C -0.0327(4) 0.5217(3) 0.3152(3) 0.0375(10) Uani 1 1 d .
C12 C -0.0895(5) 0.4861(3) 0.2592(3) 0.0529(13) Uani 1 1 d .
H12A H -0.1927 0.5101 0.2495 0.079 Uiso 1 1 calc R
H12B H -0.0753 0.4169 0.2846 0.079 Uiso 1 1 calc R
H12C H -0.0378 0.5081 0.2067 0.079 Uiso 1 1 calc R
C13 C 0.4803(4) 0.4683(3) 0.6336(3) 0.0348(10) Uani 1 1 d .
C14 C 0.4293(5) 0.5700(3) 0.6107(3) 0.0532(13) Uani 1 1 d .
H14A H 0.5104 0.6056 0.5897 0.080 Uiso 1 1 calc R
H14B H 0.3890 0.5792 0.6593 0.080 Uiso 1 1 calc R
H14C H 0.3546 0.5925 0.5681 0.080 Uiso 1 1 calc R
C15 C 0.5818(4) 0.4068(3) 0.6923(3) 0.0373(10) Uani 1 1 d .
C16 C 0.6661(5) 0.4309(4) 0.7479(3) 0.0488(12) Uani 1 1 d .
H16A H 0.6771 0.4985 0.7199 0.059 Uiso 1 1 calc R
H16B H 0.7639 0.3938 0.7556 0.059 Uiso 1 1 calc R
C17 C 0.6009(4) 0.4129(3) 0.8322(3) 0.0398(10) Uani 1 1 d .
C18 C 0.6733(5) 0.4304(4) 0.8881(3) 0.0555(13) Uani 1 1 d .
H18 H 0.7639 0.4524 0.8734 0.067 Uiso 1 1 calc R
C19 C 0.6171(6) 0.4165(4) 0.9649(3) 0.0680(16) Uani 1 1 d .
H19 H 0.6686 0.4289 1.0025 0.082 Uiso 1 1 calc R
C20 C 0.4873(6) 0.3849(4) 0.9864(3) 0.0668(15) Uani 1 1 d .
H20 H 0.4480 0.3756 1.0391 0.080 Uiso 1 1 calc R
C21 C 0.4136(6) 0.3666(4) 0.9327(3) 0.0697(16) Uani 1 1 d .
H21 H 0.3231 0.3444 0.9479 0.084 Uiso 1 1 calc R
C22 C 0.4710(5) 0.3806(4) 0.8562(3) 0.0563(13) Uani 1 1 d .
H22 H 0.4192 0.3674 0.8192 0.068 Uiso 1 1 calc R
C23 C 0.5871(4) 0.3203(3) 0.6894(2) 0.0352(10) Uani 1 1 d .
C24 C 0.6729(5) 0.2271(3) 0.7389(3) 0.0546(13) Uani 1 1 d .
H24A H 0.6903 0.1893 0.7063 0.082 Uiso 1 1 calc R
H24B H 0.6194 0.1937 0.7888 0.082 Uiso 1 1 calc R
H24C H 0.7654 0.2368 0.7543 0.082 Uiso 1 1 calc R
C25 C 0.1259(4) -0.1316(3) 0.5853(3) 0.0389(10) Uani 1 1 d .
C26 C 0.1725(5) -0.2144(3) 0.5655(3) 0.0592(14) Uani 1 1 d .
H26A H 0.0949 -0.2226 0.5359 0.089 Uiso 1 1 calc R
H26B H 0.1945 -0.2712 0.6165 0.089 Uiso 1 1 calc R
H26C H 0.2589 -0.2044 0.5309 0.089 Uiso 1 1 calc R
C27 C 0.0103(4) -0.1161(3) 0.6331(3) 0.0377(10) Uani 1 1 d .
C28 C -0.0965(5) -0.1811(3) 0.6783(3) 0.0483(12) Uani 1 1 d .
H28A H -0.1042 -0.2220 0.6493 0.058 Uiso 1 1 calc R
H28B H -0.1921 -0.1422 0.6744 0.058 Uiso 1 1 calc R
C29 C -0.0654(4) -0.2443(3) 0.7683(3) 0.0415(11) Uani 1 1 d .
C30 C -0.1454(5) -0.3166(3) 0.8091(3) 0.0540(13) Uani 1 1 d .
H30 H -0.2167 -0.3276 0.7800 0.065 Uiso 1 1 calc R
C31 C -0.1227(6) -0.3732(4) 0.8921(4) 0.0674(15) Uani 1 1 d .
H31 H -0.1784 -0.4228 0.9193 0.081 Uiso 1 1 calc R
C32 C -0.0208(6) -0.3585(4) 0.9352(4) 0.0742(17) Uani 1 1 d .
H32 H -0.0059 -0.3975 0.9922 0.089 Uiso 1 1 calc R
C33 C 0.0588(6) -0.2875(4) 0.8957(3) 0.0692(16) Uani 1 1 d .
H33 H 0.1293 -0.2769 0.9256 0.083 Uiso 1 1 calc R
C34 C 0.0386(5) -0.2301(4) 0.8125(3) 0.0549(13) Uani 1 1 d .
H34 H 0.0959 -0.1812 0.7858 0.066 Uiso 1 1 calc R
C35 C 0.0114(5) -0.0275(3) 0.6301(3) 0.0449(11) Uani 1 1 d .
C36 C -0.0867(6) 0.0297(4) 0.6665(4) 0.0674(15) Uani 1 1 d .
H36A H -0.0393 0.0813 0.6656 0.101 Uiso 1 1 calc R
H36B H -0.1090 -0.0106 0.7234 0.101 Uiso 1 1 calc R
H36C H -0.1762 0.0560 0.6343 0.101 Uiso 1 1 calc R
C37 C 0.5268(4) 0.0456(3) 0.2966(3) 0.0431(11) Uani 1 1 d .
C38 C 0.5296(6) -0.0492(4) 0.2965(4) 0.0661(15) Uani 1 1 d .
H38A H 0.4776 -0.0427 0.2480 0.099 Uiso 1 1 calc R
H38B H 0.4832 -0.0896 0.3465 0.099 Uiso 1 1 calc R
H38C H 0.6300 -0.0777 0.2948 0.099 Uiso 1 1 calc R
C39 C 0.5670(4) 0.1272(3) 0.2346(3) 0.0428(11) Uani 1 1 d .
C40 C 0.6183(5) 0.1391(4) 0.1500(3) 0.0527(13) Uani 1 1 d .
H40A H 0.7035 0.0906 0.1555 0.063 Uiso 1 1 calc R
H40B H 0.6505 0.2018 0.1220 0.063 Uiso 1 1 calc R
C41 C 0.5074(5) 0.1312(3) 0.0954(3) 0.0469(11) Uani 1 1 d .
C42 C 0.5545(6) 0.1179(4) 0.0260(3) 0.0635(15) Uani 1 1 d .
H42 H 0.6549 0.1120 0.0142 0.076 Uiso 1 1 calc R
C43 C 0.4576(7) 0.1130(4) -0.0270(3) 0.0777(18) Uani 1 1 d .
H43 H 0.4922 0.1029 -0.0743 0.093 Uiso 1 1 calc R
C44 C 0.3122(7) 0.1227(4) -0.0118(4) 0.0704(16) Uani 1 1 d .
H44 H 0.2454 0.1202 -0.0484 0.085 Uiso 1 1 calc R
C45 C 0.2653(6) 0.1362(4) 0.0570(3) 0.0649(15) Uani 1 1 d .
H45 H 0.1649 0.1427 0.0685 0.078 Uiso 1 1 calc R
C46 C 0.3621(5) 0.1405(4) 0.1100(3) 0.0543(13) Uani 1 1 d .
H46 H 0.3272 0.1500 0.1575 0.065 Uiso 1 1 calc R
C47 C 0.5430(4) 0.1950(3) 0.2660(3) 0.0403(11) Uani 1 1 d .
C48 C 0.5661(6) 0.2952(3) 0.2320(3) 0.0592(14) Uani 1 1 d .
H48A H 0.5542 0.3231 0.1720 0.089 Uiso 1 1 calc R
H48B H 0.6640 0.2987 0.2456 0.089 Uiso 1 1 calc R
H48C H 0.4956 0.3302 0.2557 0.089 Uiso 1 1 calc R
Ag1 Ag 0.26621(3) 0.45733(2) 0.50636(2) 0.04110(11) Uani 1 1 d .
Ag2 Ag 0.36327(4) -0.01416(3) 0.46823(2) 0.06073(14) Uani 1 1 d .
N1 N 0.1073(4) 0.5153(2) 0.4140(2) 0.0372(8) Uani 1 1 d .
N2 N 0.0675(4) 0.4671(2) 0.3730(2) 0.0383(8) Uani 1 1 d .
H2 H 0.1023 0.4081 0.3828 0.046 Uiso 1 1 calc R
N3 N 0.4275(3) 0.4219(2) 0.5962(2) 0.0364(8) Uani 1 1 d .
N4 N 0.4955(3) 0.3318(2) 0.6305(2) 0.0359(8) Uani 1 1 d .
H4 H 0.4814 0.2868 0.6159 0.043 Uiso 1 1 calc R
N5 N 0.1935(4) -0.0563(2) 0.5538(2) 0.0413(9) Uani 1 1 d .
N6 N 0.1234(4) 0.0061(3) 0.5822(2) 0.0445(9) Uani 1 1 d .
H6A H 0.1478 0.0619 0.5709 0.053 Uiso 1 1 calc R
N7 N 0.4792(4) 0.0621(3) 0.3619(2) 0.0437(9) Uani 1 1 d .
N8 N 0.4900(4) 0.1538(3) 0.3421(2) 0.0407(9) Uani 1 1 d .
H8A H 0.4653 0.1827 0.3749 0.049 Uiso 1 1 calc R
O1 O 0.3322(4) 0.2769(2) 0.5463(2) 0.0578(9) Uani 1 1 d .
O2 O 0.4369(4) 0.1767(3) 0.4809(2) 0.0691(11) Uani 1 1 d .
O3 O 0.2616(3) 0.3105(2) 0.40960(19) 0.0562(9) Uani 1 1 d .
O4 O 0.1898(4) 0.1797(3) 0.5219(3) 0.0874(13) Uani 1 1 d .
S1 S 0.30593(11) 0.23494(7) 0.49062(7) 0.0370(3) Uani 1 1 d .

loop_
_atom_site_aniso_label
_atom_site_aniso_U_11
_atom_site_aniso_U_22
_atom_site_aniso_U_33
_atom_site_aniso_U_23
_atom_site_aniso_U_13
_atom_site_aniso_U_12
C1 0.036(2) 0.033(3) 0.034(3) -0.008(2) 0.0055(19) -0.0074(19)
C2 0.051(3) 0.040(3) 0.046(3) -0.016(2) 0.001(2) -0.005(2)
C3 0.032(2) 0.035(3) 0.032(2) -0.004(2) 0.0031(18) -0.0024(18)
C4 0.033(2) 0.045(3) 0.046(3) -0.009(2) 0.000(2) -0.001(2)
C5 0.033(2) 0.038(3) 0.037(3) -0.005(2) -0.0077(19) -0.0010(19)
C6 0.047(3) 0.044(3) 0.049(3) -0.011(3) -0.004(2) 0.001(2)
C7 0.064(3) 0.037(3) 0.063(4) -0.007(3) -0.013(3) -0.001(2)
C8 0.055(3) 0.059(4) 0.042(3) 0.004(3) -0.003(2) -0.007(3)
C9 0.068(3) 0.062(4) 0.039(3) -0.014(3) 0.008(3) -0.004(3)
C10 0.055(3) 0.044(3) 0.039(3) -0.009(2) -0.002(2) -0.004(2)
C11 0.036(2) 0.038(3) 0.031(2) -0.006(2) 0.0022(19) -0.0073(19)
C12 0.057(3) 0.053(3) 0.052(3) -0.022(3) -0.004(2) -0.015(2)
C13 0.034(2) 0.039(3) 0.037(3) -0.020(2) 0.0135(19) -0.0136(19)
C14 0.058(3) 0.043(3) 0.063(3) -0.026(3) 0.007(3) -0.011(2)
C15 0.034(2) 0.045(3) 0.035(3) -0.018(2) 0.0026(19) -0.009(2)
C16 0.039(2) 0.068(3) 0.051(3) -0.033(3) 0.003(2) -0.017(2)
C17 0.038(2) 0.043(3) 0.041(3) -0.019(2) -0.006(2) -0.004(2)
C18 0.050(3) 0.073(4) 0.059(4) -0.041(3) -0.006(2) -0.011(3)
C19 0.076(4) 0.086(4) 0.056(4) -0.043(3) -0.010(3) -0.008(3)
C20 0.087(4) 0.075(4) 0.037(3) -0.023(3) 0.007(3) -0.009(3)
C21 0.070(4) 0.091(5) 0.054(4) -0.031(3) 0.012(3) -0.030(3)
C22 0.057(3) 0.078(4) 0.044(3) -0.029(3) 0.006(2) -0.028(3)
C23 0.031(2) 0.044(3) 0.032(2) -0.015(2) -0.0009(18) -0.0064(19)
C24 0.048(3) 0.055(3) 0.052(3) -0.013(3) -0.007(2) -0.004(2)
C25 0.041(2) 0.030(2) 0.037(3) -0.003(2) -0.005(2) -0.0108(19)
C26 0.059(3) 0.040(3) 0.079(4) -0.025(3) 0.006(3) -0.008(2)
C27 0.040(2) 0.036(3) 0.035(3) -0.010(2) -0.011(2) -0.0086(19)
C28 0.042(3) 0.051(3) 0.054(3) -0.021(3) -0.004(2) -0.015(2)
C29 0.038(2) 0.034(3) 0.048(3) -0.013(2) 0.007(2) -0.0071(19)
C30 0.046(3) 0.048(3) 0.070(4) -0.024(3) 0.008(3) -0.016(2)
C31 0.074(4) 0.047(3) 0.073(4) -0.013(3) 0.025(3) -0.026(3)
C32 0.081(4) 0.068(4) 0.058(4) -0.006(3) 0.006(3) -0.025(3)
C33 0.071(4) 0.077(4) 0.053(4) -0.014(3) -0.002(3) -0.026(3)
C34 0.053(3) 0.056(3) 0.048(3) -0.008(3) -0.003(2) -0.023(2)
C35 0.047(3) 0.045(3) 0.043(3) -0.017(2) -0.011(2) -0.007(2)
C36 0.076(4) 0.068(4) 0.070(4) -0.040(3) 0.003(3) -0.008(3)
C37 0.033(2) 0.050(3) 0.046(3) -0.020(3) -0.003(2) -0.004(2)
C38 0.071(4) 0.050(3) 0.079(4) -0.029(3) 0.004(3) -0.010(3)
C39 0.037(2) 0.054(3) 0.039(3) -0.020(2) 0.005(2) -0.013(2)
C40 0.046(3) 0.072(4) 0.053(3) -0.035(3) 0.013(2) -0.022(2)
C41 0.051(3) 0.049(3) 0.043(3) -0.020(2) 0.007(2) -0.014(2)
C42 0.063(3) 0.082(4) 0.058(4) -0.040(3) 0.018(3) -0.023(3)
C43 0.109(5) 0.089(5) 0.046(4) -0.034(3) 0.008(3) -0.029(4)
C44 0.085(4) 0.073(4) 0.056(4) -0.025(3) -0.021(3) -0.015(3)
C45 0.058(3) 0.069(4) 0.067(4) -0.026(3) -0.012(3) -0.008(3)
C46 0.048(3) 0.064(3) 0.055(3) -0.029(3) 0.002(2) -0.007(2)
C47 0.039(2) 0.045(3) 0.038(3) -0.016(2) -0.001(2) -0.010(2)
C48 0.076(4) 0.054(3) 0.050(3) -0.020(3) -0.002(3) -0.020(3)
Ag1 0.04124(19) 0.0420(2) 0.0326(2) -0.00834(16) -0.00368(15) -0.00352(15)
Ag2 0.0552(2) 0.0776(3) 0.0378(2) -0.0043(2) -0.00578(18) -0.0295(2)
N1 0.044(2) 0.032(2) 0.028(2) -0.0059(17) 0.0001(16) -0.0016(16)
N2 0.047(2) 0.028(2) 0.034(2) -0.0066(17) 0.0002(17) -0.0064(16)
N3 0.0385(19) 0.033(2) 0.034(2) -0.0110(17) 0.0010(16) -0.0046(16)
N4 0.0376(19) 0.033(2) 0.040(2) -0.0180(17) 0.0008(16) -0.0053(16)
N5 0.043(2) 0.031(2) 0.039(2) -0.0042(18) -0.0058(17) -0.0025(17)
N6 0.054(2) 0.033(2) 0.041(2) -0.0070(19) -0.0103(19) -0.0105(18)
N7 0.042(2) 0.044(2) 0.039(2) -0.0109(19) -0.0037(17) -0.0040(17)
N8 0.040(2) 0.041(2) 0.041(2) -0.0171(19) -0.0025(17) -0.0064(17)
O1 0.079(2) 0.049(2) 0.057(2) -0.0350(18) -0.0210(18) 0.0027(17)
O2 0.073(2) 0.077(3) 0.046(2) -0.030(2) -0.0134(18) 0.038(2)
O3 0.070(2) 0.046(2) 0.045(2) -0.0138(17) -0.0137(17) 0.0050(16)
O4 0.095(3) 0.057(2) 0.117(4) -0.032(3) 0.018(3) -0.046(2)
S1 0.0455(6) 0.0299(6) 0.0374(6) -0.0155(5) -0.0032(5) -0.0045(5)

loop_
_atom_type_symbol
_atom_type_description
_atom_type_scat_dispersion_real
_atom_type_scat_dispersion_imag
_atom_type_scat_source
C C 0.0033 0.0016 'International Tables Vol C Tables 4.2.6.8 and 6.1.1.4'
H H 0.0000 0.0000 'International Tables Vol C Tables 4.2.6.8 and 6.1.1.4'
Ag Ag -0.8971 1.1015 'International Tables Vol C Tables 4.2.6.8 and 6.1.1.4'
N N 0.0061 0.0033 'International Tables Vol C Tables 4.2.6.8 and 6.1.1.4'
O O 0.0106 0.0060 'International Tables Vol C Tables 4.2.6.8 and 6.1.1.4'
S S 0.1246 0.1234 'International Tables Vol C Tables 4.2.6.8 and 6.1.1.4'

loop_
_geom_angle_atom_site_label_1
_geom_angle_atom_site_label_2
_geom_angle_atom_site_label_3
_geom_angle
_geom_angle_site_symmetry_3
N1 C1 C3 109.5(4) .
N1 C1 C2 121.2(4) .
C3 C1 C2 129.3(4) .
C1 C2 H2A 109.5 .
C1 C2 H2B 109.5 .
H2A C2 H2B 109.5 .
C1 C2 H2C 109.5 .
H2A C2 H2C 109.5 .
H2B C2 H2C 109.5 .
C11 C3 C1 106.1(3) .
C11 C3 C4 128.0(4) .
C1 C3 C4 125.8(4) .
C3 C4 C5 112.3(3) .
C3 C4 H4A 109.2 .
C5 C4 H4A 109.2 .
C3 C4 H4B 109.2 .
C5 C4 H4B 109.2 .
H4A C4 H4B 107.9 .
C6 C5 C10 118.2(4) .
C6 C5 C4 120.8(4) .
C10 C5 C4 121.0(4) .
C5 C6 C7 120.6(5) .
C5 C6 H6 119.7 .
C7 C6 H6 119.7 .
C8 C7 C6 120.2(5) .
C8 C7 H7 119.9 .
C6 C7 H7 119.9 .
C9 C8 C7 119.8(5) .
C9 C8 H8 120.1 .
C7 C8 H8 120.1 .
C8 C9 C10 119.7(5) .
C8 C9 H9 120.2 .
C10 C9 H9 120.2 .
C5 C10 C9 121.6(5) .
C5 C10 H10 119.2 .
C9 C10 H10 119.2 .
N2 C11 C3 106.6(4) .
N2 C11 C12 121.3(4) .
C3 C11 C12 132.1(4) .
C11 C12 H12A 109.5 .
C11 C12 H12B 109.5 .
H12A C12 H12B 109.5 .
C11 C12 H12C 109.5 .
H12A C12 H12C 109.5 .
H12B C12 H12C 109.5 .
N3 C13 C15 109.6(4) .
N3 C13 C14 120.8(4) .
C15 C13 C14 129.6(4) .
C13 C14 H14A 109.5 .
C13 C14 H14B 109.5 .
H14A C14 H14B 109.5 .
C13 C14 H14C 109.5 .
H14A C14 H14C 109.5 .
H14B C14 H14C 109.5 .
C23 C15 C13 105.9(3) .
C23 C15 C16 127.6(4) .
C13 C15 C16 126.5(4) .
C15 C16 C17 115.7(4) .
C15 C16 H16A 108.4 .
C17 C16 H16A 108.4 .
C15 C16 H16B 108.4 .
C17 C16 H16B 108.4 .
H16A C16 H16B 107.4 .
C22 C17 C18 117.3(4) .
C22 C17 C16 123.2(4) .
C18 C17 C16 119.5(4) .
C17 C18 C19 121.5(5) .
C17 C18 H18 119.3 .
C19 C18 H18 119.3 .
C20 C19 C18 119.6(5) .
C20 C19 H19 120.2 .
C18 C19 H19 120.2 .
C21 C20 C19 120.3(5) .
C21 C20 H20 119.8 .
C19 C20 H20 119.8 .
C20 C21 C22 119.6(5) .
C20 C21 H21 120.2 .
C22 C21 H21 120.2 .
C17 C22 C21 121.7(5) .
C17 C22 H22 119.1 .
C21 C22 H22 119.1 .
N4 C23 C15 107.1(4) .
N4 C23 C24 122.2(4) .
C15 C23 C24 130.6(4) .
C23 C24 H24A 109.5 .
C23 C24 H24B 109.5 .
H24A C24 H24B 109.5 .
C23 C24 H24C 109.5 .
H24A C24 H24C 109.5 .
H24B C24 H24C 109.5 .
N5 C25 C27 109.8(4) .
N5 C25 C26 121.1(4) .
C27 C25 C26 129.1(4) .
C25 C26 H26A 109.5 .
C25 C26 H26B 109.5 .
H26A C26 H26B 109.5 .
C25 C26 H26C 109.5 .
H26A C26 H26C 109.5 .
H26B C26 H26C 109.5 .
C35 C27 C25 106.2(4) .
C35 C27 C28 126.0(4) .
C25 C27 C28 127.8(4) .
C27 C28 C29 117.0(4) .
C27 C28 H28A 108.1 .
C29 C28 H28A 108.1 .
C27 C28 H28B 108.1 .
C29 C28 H28B 108.1 .
H28A C28 H28B 107.3 .
C30 C29 C34 118.3(4) .
C30 C29 C28 119.4(4) .
C34 C29 C28 122.2(4) .
C29 C30 C31 120.6(5) .
C29 C30 H30 119.7 .
C31 C30 H30 119.7 .
C32 C31 C30 120.8(5) .
C32 C31 H31 119.6 .
C30 C31 H31 119.6 .
C33 C32 C31 119.3(6) .
C33 C32 H32 120.4 .
C31 C32 H32 120.4 .
C32 C33 C34 121.1(5) .
C32 C33 H33 119.5 .
C34 C33 H33 119.5 .
C33 C34 C29 120.0(5) .
C33 C34 H34 120.0 .
C29 C34 H34 120.0 .
N6 C35 C27 106.4(4) .
N6 C35 C36 121.8(4) .
C27 C35 C36 131.8(5) .
C35 C36 H36A 109.5 .
C35 C36 H36B 109.5 .
H36A C36 H36B 109.5 .
C35 C36 H36C 109.5 .
H36A C36 H36C 109.5 .
H36B C36 H36C 109.5 .
N7 C37 C39 110.3(4) .
N7 C37 C38 120.7(5) .
C39 C37 C38 129.0(4) .
C37 C38 H38A 109.5 .
C37 C38 H38B 109.5 .
H38A C38 H38B 109.5 .
C37 C38 H38C 109.5 .
H38A C38 H38C 109.5 .
H38B C38 H38C 109.5 .
C47 C39 C37 105.7(4) .
C47 C39 C40 127.7(4) .
C37 C39 C40 126.6(4) .
C39 C40 C41 115.4(4) .
C39 C40 H40A 108.4 .
C41 C40 H40A 108.4 .
C39 C40 H40B 108.4 .
C41 C40 H40B 108.4 .
H40A C40 H40B 107.5 .
C46 C41 C42 118.1(5) .
C46 C41 C40 123.3(4) .
C42 C41 C40 118.6(4) .
C41 C42 C43 120.9(5) .
C41 C42 H42 119.6 .
C43 C42 H42 119.6 .
C44 C43 C42 120.5(5) .
C44 C43 H43 119.7 .
C42 C43 H43 119.7 .
C45 C44 C43 118.6(5) .
C45 C44 H44 120.7 .
C43 C44 H44 120.7 .
C44 C45 C46 120.8(5) .
C44 C45 H45 119.6 .
C46 C45 H45 119.6 .
C41 C46 C45 121.2(5) .
C41 C46 H46 119.4 .
C45 C46 H46 119.4 .
N8 C47 C39 106.7(4) .
N8 C47 C48 120.8(4) .
C39 C47 C48 132.6(4) .
C47 C48 H48A 109.5 .
C47 C48 H48B 109.5 .
H48A C48 H48B 109.5 .
C47 C48 H48C 109.5 .
H48A C48 H48C 109.5 .
H48B C48 H48C 109.5 .
N1 Ag1 N3 170.70(13) .
N1 Ag1 O1 109.75(11) .
N3 Ag1 O1 79.49(11) .
N7 Ag2 N5 161.74(13) .
N7 Ag2 Ag2 74.44(10) 2_656
N5 Ag2 Ag2 117.09(10) 2_656
C1 N1 N2 106.8(3) .
C1 N1 Ag1 130.1(3) .
N2 N1 Ag1 123.1(3) .
C11 N2 N1 111.0(3) .
C11 N2 H2 124.5 .
N1 N2 H2 124.5 .
C13 N3 N4 106.3(3) .
C13 N3 Ag1 134.8(3) .
N4 N3 Ag1 118.8(2) .
C23 N4 N3 111.1(3) .
C23 N4 H4 124.5 .
N3 N4 H4 124.5 .
C25 N5 N6 106.1(4) .
C25 N5 Ag2 135.3(3) .
N6 N5 Ag2 118.4(3) .
C35 N6 N5 111.5(4) .
C35 N6 H6A 124.2 .
N5 N6 H6A 124.2 .
C37 N7 N8 105.8(4) .
C37 N7 Ag2 132.8(3) .
N8 N7 Ag2 120.1(3) .
C47 N8 N7 111.6(4) .
C47 N8 H8A 124.2 .
N7 N8 H8A 124.2 .
S1 O1 Ag1 121.59(18) .
O4 S1 O1 109.5(2) .
O4 S1 O2 110.9(2) .
O1 S1 O2 110.1(2) .
O4 S1 O3 108.0(2) .
O1 S1 O3 109.33(19) .
O2 S1 O3 109.0(2) .

loop_
_geom_bond_atom_site_label_1
_geom_bond_atom_site_label_2
_geom_bond_distance
_geom_bond_site_symmetry_2
C1 N1 1.329(5) .
C1 C3 1.398(6) .
C1 C2 1.488(6) .
C2 H2A 0.9800 .
C2 H2B 0.9800 .
C2 H2C 0.9800 .
C3 C11 1.378(6) .
C3 C4 1.509(5) .
C4 C5 1.513(6) .
C4 H4A 0.9900 .
C4 H4B 0.9900 .
C5 C6 1.374(6) .
C5 C10 1.377(6) .
C6 C7 1.388(7) .
C6 H6 0.9500 .
C7 C8 1.371(7) .
C7 H7 0.9500 .
C8 C9 1.366(7) .
C8 H8 0.9500 .
C9 C10 1.379(7) .
C9 H9 0.9500 .
C10 H10 0.9500 .
C11 N2 1.347(5) .
C11 C12 1.490(6) .
C12 H12A 0.9800 .
C12 H12B 0.9800 .
C12 H12C 0.9800 .
C13 N3 1.336(5) .
C13 C15 1.390(6) .
C13 C14 1.479(6) .
C14 H14A 0.9800 .
C14 H14B 0.9800 .
C14 H14C 0.9800 .
C15 C23 1.375(6) .
C15 C16 1.503(6) .
C16 C17 1.518(6) .
C16 H16A 0.9900 .
C16 H16B 0.9900 .
C17 C22 1.372(6) .
C17 C18 1.379(6) .
C18 C19 1.379(7) .
C18 H18 0.9500 .
C19 C20 1.362(7) .
C19 H19 0.9500 .
C20 C21 1.361(7) .
C20 H20 0.9500 .
C21 C22 1.378(7) .
C21 H21 0.9500 .
C22 H22 0.9500 .
C23 N4 1.335(5) .
C23 C24 1.488(6) .
C24 H24A 0.9800 .
C24 H24B 0.9800 .
C24 H24C 0.9800 .
C25 N5 1.328(5) .
C25 C27 1.391(6) .
C25 C26 1.479(6) .
C26 H26A 0.9800 .
C26 H26B 0.9800 .
C26 H26C 0.9800 .
C27 C35 1.372(6) .
C27 C28 1.497(6) .
C28 C29 1.516(6) .
C28 H28A 0.9900 .
C28 H28B 0.9900 .
C29 C30 1.380(6) .
C29 C34 1.392(6) .
C30 C31 1.385(7) .
C30 H30 0.9500 .
C31 C32 1.367(7) .
C31 H31 0.9500 .
C32 C33 1.360(7) .
C32 H32 0.9500 .
C33 C34 1.388(7) .
C33 H33 0.9500 .
C34 H34 0.9500 .
C35 N6 1.343(6) .
C35 C36 1.490(6) .
C36 H36A 0.9800 .
C36 H36B 0.9800 .
C36 H36C 0.9800 .
C37 N7 1.332(6) .
C37 C39 1.392(6) .
C37 C38 1.487(6) .
C38 H38A 0.9800 .
C38 H38B 0.9800 .
C38 H38C 0.9800 .
C39 C47 1.379(6) .
C39 C40 1.500(6) .
C40 C41 1.522(6) .
C40 H40A 0.9900 .
C40 H40B 0.9900 .
C41 C46 1.368(6) .
C41 C42 1.374(6) .
C42 C43 1.385(7) .
C42 H42 0.9500 .
C43 C44 1.371(8) .
C43 H43 0.9500 .
C44 C45 1.365(7) .
C44 H44 0.9500 .
C45 C46 1.381(6) .
C45 H45 0.9500 .
C46 H46 0.9500 .
C47 N8 1.342(5) .
C47 C48 1.482(6) .
C48 H48A 0.9800 .
C48 H48B 0.9800 .
C48 H48C 0.9800 .
Ag1 N1 2.098(3) .
Ag1 N3 2.114(3) .
Ag1 O1 2.597(3) .
Ag2 N7 2.120(4) .
Ag2 N5 2.122(4) .
Ag2 Ag2 3.0364(11) 2_656
N1 N2 1.353(4) .
N2 H2 0.8800 .
N3 N4 1.352(4) .
N4 H4 0.8800 .
N5 N6 1.348(5) .
N6 H6A 0.8800 .
N7 N8 1.352(5) .
N8 H8A 0.8800 .
O1 S1 1.453(3) .
O2 S1 1.457(3) .
O3 S1 1.473(3) .
O4 S1 1.442(4) .
